data_7028166
loop_
_publ_author_name
'Barkley, Jim'
'Higgins, Simon J.'
'McCart, Mark K.'

_publ_contact_author
;
  Dr. S.J. Higgins
  Department of Chemistry
  University of Liverpool
  Chemistry Buildings
  Crown Street
  LIVERPOOL
  L69 7ZD
;
_publ_section_title
;
 Complexes of 2,3-bis(diphenylphosphino)propene with PtII, PdII and RuII:
 synthesis, characterisation and rearrangements to complexes of
 cis-1,2-bis(diphenylphosphino)propene
;
_journal_issue 11
_journal_name_full 'Journal of the Chemical Society, Dalton Transactions'
_journal_page_first 1787
_journal_paper_doi 10.1039/a801351i
_journal_year 1998
_chemical_formula_moiety 'C32 H29 Cl P2 Ru '
_chemical_formula_sum 'C32 H29 Cl P2 Ru'
_chemical_formula_weight 612.05
_space_group_IT_number 14
_symmetry_cell_setting monoclinic
_symmetry_Int_Tables_number 14
_symmetry_space_group_name_Hall '-P 2yn'
_symmetry_space_group_name_H-M 'P 1 21/n 1'
_audit_creation_date 1998-01-30
_audit_creation_method 'by teXsan v1.7'
_audit_update_record
;
?
;
_cell_angle_alpha 90
_cell_angle_beta 110.58(3)
_cell_angle_gamma 90
_cell_formula_units_Z 4
_cell_length_a 14.866(9)
_cell_length_b 11.297(6)
_cell_length_c 17.389(7)
_cell_measurement_reflns_used 25
_cell_measurement_temperature 296.2
_cell_measurement_theta_max 6.5
_cell_measurement_theta_min 3.5
_cell_volume 2734(3)
_computing_cell_refinement 'MSC/AFC Diffractometer Control'
_computing_data_collection 'MSC/AFC Diffractometer Control'
_computing_data_reduction 'teXsan (MSC, 1995)'
_computing_publication_material 'teXsan (MSC, 1995)'
_computing_structure_refinement 'teXsan (MSC, 1995)'
_diffrn_ambient_temperature 296.2
_diffrn_measurement_device 'Rigaku AFC6S'
_diffrn_measurement_method \w-2\q
_diffrn_orient_matrix_UB_11 -0.01121
_diffrn_orient_matrix_UB_12 -0.06493
_diffrn_orient_matrix_UB_13 0.03468
_diffrn_orient_matrix_UB_21 -0.04197
_diffrn_orient_matrix_UB_22 -0.04175
_diffrn_orient_matrix_UB_23 -0.05060
_diffrn_orient_matrix_UB_31 0.05723
_diffrn_orient_matrix_UB_32 -0.04333
_diffrn_orient_matrix_UB_33 -0.00321
_diffrn_radiation_detector 'scintillation counter'
_diffrn_radiation_monochromator graphite
_diffrn_radiation_source 'X-ray tube'
_diffrn_radiation_type 'Mo K\a'
_diffrn_radiation_wavelength 0.7107
_diffrn_reflns_av_R_equivalents 0.02964
_diffrn_reflns_limit_h_max 16
_diffrn_reflns_limit_h_min 0
_diffrn_reflns_limit_k_max 13
_diffrn_reflns_limit_k_min 0
_diffrn_reflns_limit_l_max 19
_diffrn_reflns_limit_l_min -20
_diffrn_reflns_number 5297
_diffrn_reflns_reduction_process 'Lp corrections applied'
_diffrn_reflns_theta_max 25.01
_diffrn_reflns_theta_min 0.00
_diffrn_standards_decay_% -1.40
_diffrn_standards_interval_count 150
_diffrn_standards_number 3
_exptl_absorpt_coefficient_mu 0.795
_exptl_absorpt_correction_type none
_exptl_crystal_colour yellow/orange
_exptl_crystal_density_diffrn 1.487
_exptl_crystal_density_meas ?
_exptl_crystal_description prism
_exptl_crystal_F_000 1248.00
_exptl_crystal_size_max 0.30
_exptl_crystal_size_mid 0.25
_exptl_crystal_size_min 0.15
_refine_diff_density_max 0.76
_refine_diff_density_min -0.26
_refine_ls_extinction_method none
_refine_ls_goodness_of_fit_obs 1.542
_refine_ls_hydrogen_treatment noref
_refine_ls_matrix_type full
_refine_ls_number_constraints 0
_refine_ls_number_parameters 325
_refine_ls_number_reflns 3770
_refine_ls_number_restraints 0
_refine_ls_R_factor_obs 0.0300
_refine_ls_shift/esd_max 0.1268
_refine_ls_shift/esd_mean 0.0000
_refine_ls_structure_factor_coef F
_refine_ls_weighting_details 'w = 1/[\s^2^(Fo) + 0.00022|Fo|^2^]'
_refine_ls_weighting_scheme calc
_refine_ls_wR_factor_obs 0.0382
_reflns_number_observed 3770
_reflns_number_total 5092
_reflns_observed_criterion >3.00\s(I)
_cod_data_source_file i801351sup1.cif
_cod_data_source_block MMC4_M.MCCART_/_S.HIGGINS_
_cod_depositor_comments
;
The following automatic conversions were performed:

'_exptl_crystal_density_meas' value 'not measured' was changed to '?'
- the value is perceived as not measured.

Automatic conversion script
Id: cif_fix_values 3008 2015-01-20 13:52:24Z robertas 

The following automatic conversions were performed:

'_refine_ls_weighting_scheme' value 'w = 1/[\s^2^(Fo) +
0.00022|Fo|^2^]' was changed to 'calc'. New tag
'_refine_ls_weighting_details' was created. The value of the new tag
was set to 'w = 1/[\s^2^(Fo) + 0.00022|Fo|^2^]'.

Automatic conversion script
Id: cif_fix_values 3143 2015-03-26 13:38:13Z robertas 
;
_cod_original_cell_volume 2734(2)
_cod_original_sg_symbol_H-M 'P 21/n     '
_cod_original_formula_sum 'C32 H29 Cl P2 Ru '
_cod_database_code 7028166

loop_
_symmetry_equiv_pos_as_xyz
'   +x,   +y,   +z'
1/2-x,1/2+y,1/2-z
'   -x,   -y,   -z'
1/2+x,1/2-y,1/2+z

loop_
_atom_site_aniso_label
_atom_site_aniso_U_11
_atom_site_aniso_U_22
_atom_site_aniso_U_33
_atom_site_aniso_U_12
_atom_site_aniso_U_13
_atom_site_aniso_U_23
Ru(1) 0.0269(2) 0.0261(2) 0.0346(2) -0.0006(1) 0.0076(1) -0.0018(1)
Cl(1) 0.0367(5) 0.0327(5) 0.0637(7) -0.0077(4) 0.0098(5) 0.0052(4)
P(1) 0.0297(5) 0.0360(5) 0.0358(5) -0.0031(4) 0.0081(4) -0.0007(4)
P(2) 0.0283(5) 0.0297(5) 0.0412(6) -0.0009(4) 0.0112(4) -0.0027(4)
C(1) 0.038(2) 0.040(2) 0.046(2) -0.005(2) 0.020(2) -0.005(2)
C(2) 0.040(2) 0.042(2) 0.043(2) -0.006(2) 0.018(2) -0.003(2)
C(3) 0.066(3) 0.079(3) 0.073(3) -0.004(3) 0.041(3) -0.003(3)
C(4) 0.069(3) 0.043(2) 0.052(3) 0.008(2) 0.029(2) -0.008(2)
C(5) 0.047(2) 0.070(3) 0.051(2) 0.023(2) 0.023(2) 0.010(2)
C(6) 0.040(2) 0.075(3) 0.048(2) -0.014(2) 0.021(2) -0.006(2)
C(7) 0.059(3) 0.047(2) 0.046(2) 0.007(2) 0.029(2) 0.009(2)
C(8) 0.050(2) 0.053(3) 0.034(2) 0.004(2) 0.010(2) -0.001(2)
C(9) 0.032(2) 0.037(2) 0.032(2) -0.004(2) 0.005(2) -0.001(2)
C(10) 0.041(2) 0.049(2) 0.055(3) -0.005(2) 0.010(2) -0.009(2)
C(11) 0.056(3) 0.042(2) 0.066(3) -0.011(2) 0.013(2) -0.014(2)
C(12) 0.044(2) 0.053(3) 0.040(2) -0.017(2) 0.008(2) 0.000(2)
C(13) 0.033(2) 0.057(3) 0.053(2) -0.007(2) 0.011(2) -0.005(2)
C(14) 0.040(2) 0.045(2) 0.054(2) -0.004(2) 0.014(2) -0.010(2)
C(15) 0.028(2) 0.045(2) 0.045(2) -0.004(2) 0.008(2) 0.011(2)
C(16) 0.048(2) 0.065(3) 0.050(3) -0.006(2) 0.011(2) 0.010(2)
C(17) 0.048(3) 0.095(4) 0.050(3) -0.008(3) 0.005(2) 0.029(3)
C(18) 0.044(3) 0.071(3) 0.092(4) 0.006(2) 0.016(3) 0.044(3)
C(19) 0.044(3) 0.048(3) 0.093(4) 0.005(2) 0.019(3) 0.022(2)
C(20) 0.040(2) 0.043(2) 0.057(3) 0.001(2) 0.012(2) 0.008(2)
C(21) 0.029(2) 0.043(2) 0.043(2) -0.001(2) 0.011(2) 0.000(2)
C(22) 0.034(2) 0.043(2) 0.063(3) -0.004(2) 0.008(2) 0.001(2)
C(23) 0.041(2) 0.061(3) 0.071(3) -0.012(2) -0.002(2) 0.000(2)
C(24) 0.026(2) 0.091(4) 0.071(3) -0.003(2) 0.005(2) 0.008(3)
C(25) 0.039(2) 0.084(4) 0.076(3) 0.016(2) 0.020(2) -0.002(3)
C(26) 0.038(2) 0.064(3) 0.068(3) 0.009(2) 0.014(2) -0.015(2)
C(27) 0.032(2) 0.028(2) 0.060(2) 0.003(2) 0.017(2) -0.003(2)
C(28) 0.044(2) 0.041(2) 0.069(3) -0.005(2) 0.011(2) -0.011(2)
C(29) 0.055(3) 0.043(3) 0.108(4) -0.010(2) 0.022(3) -0.021(3)
C(30) 0.052(3) 0.033(3) 0.154(6) 0.000(2) 0.046(3) 0.007(3)
C(31) 0.061(3) 0.048(3) 0.103(4) 0.015(2) 0.041(3) 0.026(3)
C(32) 0.047(2) 0.037(2) 0.067(3) 0.004(2) 0.024(2) 0.005(2)

loop_
_atom_site_label
_atom_site_fract_x
_atom_site_fract_y
_atom_site_fract_z
_atom_site_U_iso_or_equiv
_atom_site_occupancy
_atom_site_thermal_displace_type
_atom_site_calc_flag
Ru(1) 0.10923(2) 0.02215(2) 0.78721(2) 0.03008(8) 1.000 Uani d
Cl(1) 0.01574(6) -0.13778(8) 0.81593(6) 0.0465(3) 1.000 Uani d
P(1) 0.18629(6) 0.03420(8) 0.92437(6) 0.0348(2) 1.000 Uani d
P(2) 0.01005(6) 0.15543(8) 0.81415(6) 0.0333(2) 1.000 Uani d
C(1) 0.0259(3) 0.1482(3) 0.9242(2) 0.040(1) 1.000 Uani d
C(2) 0.1056(3) 0.0949(3) 0.9729(2) 0.041(1) 1.000 Uani d
C(3) -0.0450(3) 0.2050(5) 0.9569(3) 0.068(2) 1.000 Uani d
C(4) 0.1418(3) -0.0837(4) 0.6915(3) 0.053(1) 1.000 Uani d
C(5) 0.2268(3) -0.0391(4) 0.7457(3) 0.055(1) 1.000 Uani d
C(6) 0.2206(3) 0.0861(4) 0.7442(3) 0.053(1) 1.000 Uani d
C(7) 0.1302(3) 0.1166(4) 0.6863(2) 0.048(1) 1.000 Uani d
C(8) 0.0805(3) 0.0106(4) 0.6537(2) 0.047(1) 1.000 Uani d
C(9) 0.2913(2) 0.1321(3) 0.9599(2) 0.0354(10) 1.000 Uani d
C(10) 0.2892(3) 0.2429(4) 0.9932(3) 0.050(1) 1.000 Uani d
C(11) 0.3685(3) 0.3164(4) 1.0131(3) 0.057(1) 1.000 Uani d
C(12) 0.4503(3) 0.2801(4) 1.0004(2) 0.048(1) 1.000 Uani d
C(13) 0.4540(3) 0.1693(4) 0.9692(3) 0.049(1) 1.000 Uani d
C(14) 0.3747(3) 0.0962(4) 0.9491(2) 0.047(1) 1.000 Uani d
C(15) 0.2399(2) -0.0991(3) 0.9830(2) 0.041(1) 1.000 Uani d
C(16) 0.2857(3) -0.0941(4) 1.0684(3) 0.056(1) 1.000 Uani d
C(17) 0.3317(3) -0.1935(5) 1.1108(3) 0.067(2) 1.000 Uani d
C(18) 0.3327(3) -0.2964(5) 1.0691(4) 0.071(2) 1.000 Uani d
C(19) 0.2891(3) -0.3033(4) 0.9848(3) 0.063(1) 1.000 Uani d
C(20) 0.2423(3) -0.2033(4) 0.9420(3) 0.048(1) 1.000 Uani d
C(21) -0.1202(2) 0.1500(3) 0.7575(2) 0.039(1) 1.000 Uani d
C(22) -0.1605(3) 0.0512(4) 0.7114(3) 0.050(1) 1.000 Uani d
C(23) -0.2586(3) 0.0481(4) 0.6647(3) 0.063(1) 1.000 Uani d
C(24) -0.3157(3) 0.1432(5) 0.6645(3) 0.066(1) 1.000 Uani d
C(25) -0.2762(3) 0.2425(5) 0.7090(3) 0.066(2) 1.000 Uani d
C(26) -0.1796(3) 0.2464(4) 0.7557(3) 0.058(1) 1.000 Uani d
C(27) 0.0298(2) 0.3127(3) 0.7996(2) 0.039(1) 1.000 Uani d
C(28) 0.0696(3) 0.3909(4) 0.8644(3) 0.053(1) 1.000 Uani d
C(29) 0.0773(3) 0.5106(4) 0.8481(4) 0.071(2) 1.000 Uani d
C(30) 0.0480(4) 0.5518(4) 0.7705(4) 0.077(2) 1.000 Uani d
C(31) 0.0103(3) 0.4745(4) 0.7050(3) 0.067(2) 1.000 Uani d
C(32) 0.0006(3) 0.3562(3) 0.7196(3) 0.049(1) 1.000 Uani d
H(1) 0.1234 0.0846 1.0509 0.049 1.000 Uiso c
H(2) -0.0410 0.1753 1.0098 0.081 1.000 Uiso c
H(3) -0.1041 0.1502 0.9384 0.081 1.000 Uiso c
H(4) -0.0396 0.2915 0.9459 0.081 1.000 Uiso c
H(5) 0.1205 -0.1761 0.6821 0.066 1.000 Uiso c
H(6) 0.2778 -0.0847 0.7793 0.065 1.000 Uiso c
H(7) 0.2754 0.1365 0.7775 0.063 1.000 Uiso c
H(8) 0.1094 0.1991 0.6685 0.058 1.000 Uiso c
H(9) 0.0145 0.0082 0.6081 0.057 1.000 Uiso c
H(10) 0.2227 0.2591 1.0045 0.062 1.000 Uiso c
H(11) 0.3663 0.4063 1.0368 0.071 1.000 Uiso c
H(12) 0.5081 0.3352 1.0134 0.058 1.000 Uiso c
H(13) 0.5188 0.1442 0.9554 0.058 1.000 Uiso c
H(14) 0.3810 0.0125 0.9242 0.058 1.000 Uiso c
H(15) 0.2793 -0.0240 1.0973 0.068 1.000 Uiso c
H(16) 0.3588 -0.1894 1.1701 0.084 1.000 Uiso c
H(17) 0.3764 -0.3670 1.0950 0.081 1.000 Uiso c
H(18) 0.2907 -0.3840 0.9624 0.074 1.000 Uiso c
H(19) 0.2070 -0.2050 0.8762 0.061 1.000 Uiso c
H(20) -0.1148 -0.0194 0.7177 0.059 1.000 Uiso c
H(21) -0.2869 -0.0275 0.6306 0.075 1.000 Uiso c
H(22) -0.3832 0.1431 0.6305 0.076 1.000 Uiso c
H(23) -0.3182 0.3142 0.7019 0.079 1.000 Uiso c
H(24) -0.1480 0.3167 0.7931 0.071 1.000 Uiso c
H(25) 0.0922 0.3612 0.9266 0.066 1.000 Uiso c
H(26) 0.1076 0.5713 0.9069 0.088 1.000 Uiso c
H(27) 0.0526 0.6395 0.7603 0.089 1.000 Uiso c
H(28) -0.0060 0.5096 0.6474 0.084 1.000 Uiso c
H(29) -0.0313 0.3003 0.6698 0.061 1.000 Uiso c

loop_
_atom_type_symbol
_atom_type_oxidation_number
_atom_type_number_in_cell
_atom_type_scat_dispersion_real
_atom_type_scat_dispersion_imag
_atom_type_scat_source
C 0 128 0.003 0.002
;International Tables for Crystallography
(1992, Vol. C, Tables 4.2.6.8 and 6.1.1.1)
;
H 0 116 0.000 0.000
;International Tables for Crystallography
(1992, Vol. C, Table 6.1.1.2)
;
Cl 0 4 0.148 0.159
;International Tables for Crystallography
(1992, Vol. C, Tables 4.2.6.8 and 6.1.1.1)
;
P 0 8 0.102 0.094
;International Tables for Crystallography
(1992, Vol. C, Tables 4.2.6.8 and 6.1.1.1)
;
Ru 0 4 -1.259 0.836
;International Tables for Crystallography
(1992, Vol. C, Tables 4.2.6.8 and 6.1.1.1)
;

loop_
_geom_angle_atom_site_label_1
_geom_angle_atom_site_label_2
_geom_angle_atom_site_label_3
_geom_angle
_geom_angle_publ_flag
Cl(1) Ru(1) P(1) 86.69(4) yes
Cl(1) Ru(1) P(2) 89.47(5) yes
Cl(1) Ru(1) C(4) 92.5(1) yes
Cl(1) Ru(1) C(5) 114.0(1) yes
Cl(1) Ru(1) C(6) 151.5(1) yes
Cl(1) Ru(1) C(7) 141.79(10) yes
Cl(1) Ru(1) C(8) 104.9(1) yes
P(1) Ru(1) P(2) 82.37(4) yes
P(1) Ru(1) C(4) 131.0(1) yes
P(1) Ru(1) C(5) 101.4(1) yes
P(1) Ru(1) C(6) 100.3(1) yes
P(1) Ru(1) C(7) 131.41(10) yes
P(1) Ru(1) C(8) 162.1(1) yes
P(2) Ru(1) C(4) 146.62(10) yes
P(2) Ru(1) C(5) 156.3(1) yes
P(2) Ru(1) C(6) 118.7(1) yes
P(2) Ru(1) C(7) 97.4(1) yes
P(2) Ru(1) C(8) 110.8(1) yes
C(4) Ru(1) C(5) 36.0(1) yes
C(4) Ru(1) C(6) 61.9(2) yes
C(4) Ru(1) C(7) 62.0(2) yes
C(4) Ru(1) C(8) 36.9(1) yes
C(5) Ru(1) C(6) 37.6(2) yes
C(5) Ru(1) C(7) 62.4(2) yes
C(5) Ru(1) C(8) 61.6(1) yes
C(6) Ru(1) C(7) 38.0(1) yes
C(6) Ru(1) C(8) 63.0(1) yes
C(7) Ru(1) C(8) 37.7(1) yes
Ru(1) P(1) C(2) 109.8(1) yes
Ru(1) P(1) C(9) 116.6(1) yes
Ru(1) P(1) C(15) 119.8(1) yes
C(2) P(1) C(9) 103.7(2) yes
C(2) P(1) C(15) 106.2(2) yes
C(9) P(1) C(15) 98.9(2) yes
Ru(1) P(2) C(1) 109.2(1) yes
Ru(1) P(2) C(21) 120.4(1) yes
Ru(1) P(2) C(27) 117.9(1) yes
C(1) P(2) C(21) 106.3(2) yes
C(1) P(2) C(27) 102.5(2) yes
C(21) P(2) C(27) 98.5(2) yes
P(2) C(1) C(2) 116.1(3) yes
P(2) C(1) C(3) 121.5(3) yes
C(2) C(1) C(3) 122.4(4) yes
P(1) C(2) C(1) 117.2(3) yes
P(1) C(2) H(1) 121.7 no
C(1) C(2) H(1) 121.0 no
C(1) C(3) H(2) 113.4 no
C(1) C(3) H(3) 105.0 no
C(1) C(3) H(4) 103.3 no
H(2) C(3) H(3) 81.2 no
H(2) C(3) H(4) 122.7 no
H(3) C(3) H(4) 130.0 no
Ru(1) C(4) C(5) 71.5(3) yes
Ru(1) C(4) C(8) 70.6(3) yes
Ru(1) C(4) H(5) 119.8 no
C(5) C(4) C(8) 109.3(4) yes
C(5) C(4) H(5) 127.0 no
C(8) C(4) H(5) 123.4 no
Ru(1) C(5) C(4) 72.5(3) yes
Ru(1) C(5) C(6) 69.0(3) yes
Ru(1) C(5) H(6) 121.8 no
C(4) C(5) C(6) 108.3(3) yes
C(4) C(5) H(6) 125.0 no
C(6) C(5) H(6) 126.6 no
Ru(1) C(6) C(5) 73.4(3) yes
Ru(1) C(6) C(7) 71.1(3) yes
Ru(1) C(6) H(7) 123.9 no
C(5) C(6) C(7) 107.3(3) yes
C(5) C(6) H(7) 121.6 no
C(7) C(6) H(7) 131.0 no
Ru(1) C(7) C(6) 71.0(3) yes
Ru(1) C(7) C(8) 72.9(2) yes
Ru(1) C(7) H(8) 126.5 no
C(6) C(7) C(8) 108.2(4) yes
C(6) C(7) H(8) 124.3 no
C(8) C(7) H(8) 127.3 no
Ru(1) C(8) C(4) 72.5(2) yes
Ru(1) C(8) C(7) 69.4(2) yes
Ru(1) C(8) H(9) 126.5 no
C(4) C(8) C(7) 107.0(3) yes
C(4) C(8) H(9) 129.1 no
C(7) C(8) H(9) 123.8 no
P(1) C(9) C(10) 123.0(3) yes
P(1) C(9) C(14) 118.5(3) yes
C(10) C(9) C(14) 118.4(3) yes
C(9) C(10) C(11) 120.3(4) yes
C(9) C(10) H(10) 112.5 no
C(11) C(10) H(10) 127.0 no
C(10) C(11) C(12) 120.4(4) yes
C(10) C(11) H(11) 120.8 no
C(12) C(11) H(11) 118.8 no
C(11) C(12) C(13) 119.8(4) yes
C(11) C(12) H(12) 120.4 no
C(13) C(12) H(12) 119.8 no
C(12) C(13) C(14) 119.8(4) yes
C(12) C(13) H(13) 118.5 no
C(14) C(13) H(13) 121.5 no
C(9) C(14) C(13) 121.3(4) yes
C(9) C(14) H(14) 122.1 no
C(13) C(14) H(14) 116.6 no
P(1) C(15) C(16) 120.7(3) yes
P(1) C(15) C(20) 119.7(3) yes
C(16) C(15) C(20) 119.3(3) yes
C(15) C(16) C(17) 119.8(4) yes
C(15) C(16) H(15) 119.2 no
C(17) C(16) H(15) 120.7 no
C(16) C(17) C(18) 120.0(4) yes
C(16) C(17) H(16) 118.1 no
C(18) C(17) H(16) 121.8 no
C(17) C(18) C(19) 121.3(4) yes
C(17) C(18) H(17) 123.3 no
C(19) C(18) H(17) 114.2 no
C(18) C(19) C(20) 118.7(4) yes
C(18) C(19) H(18) 113.5 no
C(20) C(19) H(18) 127.6 no
C(15) C(20) C(19) 120.8(4) yes
C(15) C(20) H(19) 118.2 no
C(19) C(20) H(19) 121.1 no
P(2) C(21) C(22) 119.9(3) yes
P(2) C(21) C(26) 121.6(3) yes
C(22) C(21) C(26) 118.4(3) yes
C(21) C(22) C(23) 120.6(4) yes
C(21) C(22) H(20) 115.5 no
C(23) C(22) H(20) 123.8 no
C(22) C(23) C(24) 120.1(4) yes
C(22) C(23) H(21) 118.8 no
C(24) C(23) H(21) 121.1 no
C(23) C(24) C(25) 119.9(4) yes
C(23) C(24) H(22) 120.5 no
C(25) C(24) H(22) 119.5 no
C(24) C(25) C(26) 120.6(4) yes
C(24) C(25) H(23) 117.8 no
C(26) C(25) H(23) 121.4 no
C(21) C(26) C(25) 120.5(4) yes
C(21) C(26) H(24) 116.3 no
C(25) C(26) H(24) 123.1 no
P(2) C(27) C(28) 123.2(3) yes
P(2) C(27) C(32) 118.1(3) yes
C(28) C(27) C(32) 118.7(3) yes
C(27) C(28) C(29) 119.6(4) yes
C(27) C(28) H(25) 120.9 no
C(29) C(28) H(25) 119.5 no
C(28) C(29) C(30) 121.2(5) yes
C(28) C(29) H(26) 114.9 no
C(30) C(29) H(26) 123.9 no
C(29) C(30) C(31) 120.0(4) yes
C(29) C(30) H(27) 119.7 no
C(31) C(30) H(27) 120.2 no
C(30) C(31) C(32) 119.9(5) yes
C(30) C(31) H(28) 116.6 no
C(32) C(31) H(28) 123.4 no
C(27) C(32) C(31) 120.6(4) yes
C(27) C(32) H(29) 120.5 no
C(31) C(32) H(29) 118.8 no

loop_
_geom_bond_atom_site_label_1
_geom_bond_atom_site_label_2
_geom_bond_distance
_geom_bond_publ_flag
Ru(1) Cl(1) 2.436(1) yes
Ru(1) P(1) 2.258(1) yes
Ru(1) P(2) 2.269(1) yes
Ru(1) C(4) 2.236(5) yes
Ru(1) C(5) 2.223(5) yes
Ru(1) C(6) 2.166(5) yes
Ru(1) C(7) 2.167(4) yes
Ru(1) C(8) 2.211(4) yes
P(1) C(2) 1.825(4) yes
P(1) C(9) 1.833(4) yes
P(1) C(15) 1.836(4) yes
P(2) C(1) 1.846(4) yes
P(2) C(21) 1.839(3) yes
P(2) C(27) 1.833(4) yes
C(1) C(2) 1.334(5) yes
C(1) C(3) 1.505(7) yes
C(2) H(1) 1.29 no
C(3) H(2) 0.96 no
C(3) H(3) 1.03 no
C(3) H(4) 1.00 no
C(4) C(5) 1.379(5) yes
C(4) C(8) 1.406(5) yes
C(4) H(5) 1.09 no
C(5) C(6) 1.417(7) yes
C(5) H(6) 0.93 no
C(6) C(7) 1.409(5) yes
C(6) H(7) 1.00 no
C(7) C(8) 1.416(5) yes
C(7) H(8) 1.00 no
C(8) H(9) 1.02 no
C(9) C(10) 1.385(5) yes
C(9) C(14) 1.379(6) yes
C(10) C(11) 1.383(6) yes
C(10) H(10) 1.09 no
C(11) C(12) 1.372(7) yes
C(11) H(11) 1.10 no
C(12) C(13) 1.373(6) yes
C(12) H(12) 1.02 no
C(13) C(14) 1.380(6) yes
C(13) H(13) 1.11 no
C(14) H(14) 1.06 no
C(15) C(16) 1.400(5) yes
C(15) C(20) 1.384(6) yes
C(16) C(17) 1.385(7) yes
C(16) H(15) 0.96 no
C(17) C(18) 1.373(8) yes
C(17) H(16) 0.97 no
C(18) C(19) 1.381(8) yes
C(18) H(17) 1.03 no
C(19) C(20) 1.397(6) yes
C(19) H(18) 1.00 no
C(20) H(19) 1.08 no
C(21) C(22) 1.381(5) yes
C(21) C(26) 1.395(6) yes
C(22) C(23) 1.399(5) yes
C(22) H(20) 1.03 no
C(23) C(24) 1.368(7) yes
C(23) H(21) 1.04 no
C(24) C(25) 1.372(7) yes
C(24) H(22) 0.97 no
C(25) C(26) 1.380(6) yes
C(25) H(23) 1.00 no
C(26) H(24) 1.03 no
C(27) C(28) 1.389(5) yes
C(27) C(32) 1.394(6) yes
C(28) C(29) 1.395(6) yes
C(28) H(25) 1.07 no
C(29) C(30) 1.346(9) yes
C(29) H(26) 1.18 no
C(30) C(31) 1.387(8) yes
C(30) H(27) 1.01 no
C(31) C(32) 1.378(6) yes
C(31) H(28) 1.02 no
C(32) H(29) 1.04 no
